data_2233594
loop_
_publ_author_name
'He, Jian-Ling'

_publ_section_title
;
 4-Methoxy-3-(trifluoromethyl)aniline
;
_journal_coeditor_code PV2499
_journal_issue 2
_journal_name_full 'Acta Crystallographica Section E'
_journal_page_first o377
_journal_paper_doi 10.1107/S160053681200030X
_journal_volume 68
_journal_year 2012
_chemical_formula_iupac 'C8 H8 F3 N O'
_chemical_formula_moiety 'C8 H8 F3 N O'
_chemical_formula_sum 'C8 H8 F3 N O'
_chemical_formula_weight 191.15
_chemical_name_systematic
;
4-Methoxy-3-(trifluoromethyl)aniline
;
_space_group_IT_number 61
_symmetry_cell_setting orthorhombic
_symmetry_space_group_name_Hall '-P 2ac 2ab'
_symmetry_space_group_name_H-M 'P b c a'
_atom_sites_solution_hydrogens geom
_atom_sites_solution_primary direct
_atom_sites_solution_secondary difmap
_audit_creation_method SHELXL-97
_cell_angle_alpha 90.00
_cell_angle_beta 90.00
_cell_angle_gamma 90.00
_cell_formula_units_Z 8
_cell_length_a 5.4140(11)
_cell_length_b 14.880(3)
_cell_length_c 21.304(4)
_cell_measurement_reflns_used 25
_cell_measurement_temperature 293(2)
_cell_measurement_theta_max 20.0
_cell_measurement_theta_min 3.3
_cell_volume 1716.3(6)
_computing_cell_refinement 'CAD-4 Software (Enraf--Nonius, 1985)'
_computing_data_collection 'CAD-4 Software (Enraf--Nonius, 1985)'
_computing_data_reduction 'XCAD4 (Harms & Wocadlo, 1995)'
_computing_molecular_graphics 'SHELXTL (Sheldrick, 2008)'
_computing_publication_material 'SHELXTL (Sheldrick, 2008)'
_computing_structure_refinement 'SHELXL97 (Sheldrick, 2008)'
_computing_structure_solution 'SHELXS97 (Sheldrick, 2008)'
_diffrn_ambient_temperature 293(2)
_diffrn_detector_area_resol_mean 28.5714
_diffrn_measured_fraction_theta_full 0.981
_diffrn_measured_fraction_theta_max 0.981
_diffrn_measurement_device_type 'Enraf--Nonius CAD-4'
_diffrn_measurement_method '\w/2\q scans'
_diffrn_radiation_monochromator graphite
_diffrn_radiation_source 'fine-focus sealed tube'
_diffrn_radiation_type MoK\a
_diffrn_radiation_wavelength 0.71073
_diffrn_reflns_av_R_equivalents 0.0000
_diffrn_reflns_av_sigmaI/netI 0.0239
_diffrn_reflns_limit_h_max 6
_diffrn_reflns_limit_h_min 0
_diffrn_reflns_limit_k_max 18
_diffrn_reflns_limit_k_min 0
_diffrn_reflns_limit_l_max 26
_diffrn_reflns_limit_l_min 0
_diffrn_reflns_number 1722
_diffrn_reflns_theta_full 26.37
_diffrn_reflns_theta_max 26.37
_diffrn_reflns_theta_min 3.34
_diffrn_standards_interval_time 120
_exptl_absorpt_coefficient_mu 0.142
_exptl_absorpt_correction_T_max 0.9860
_exptl_absorpt_correction_T_min 0.9860
_exptl_absorpt_correction_type psi-scan
_exptl_absorpt_process_details '(North <i>et al.</i>, 1968)'
_exptl_crystal_colour Colorless
_exptl_crystal_density_diffrn 1.480
_exptl_crystal_density_method 'not measured'
_exptl_crystal_description Prism
_exptl_crystal_F_000 784
_exptl_crystal_size_max 0.10
_exptl_crystal_size_mid 0.10
_exptl_crystal_size_min 0.10
_refine_diff_density_max 0.203
_refine_diff_density_min -0.187
_refine_ls_extinction_method none
_refine_ls_goodness_of_fit_ref 1.126
_refine_ls_hydrogen_treatment constr
_refine_ls_matrix_type full
_refine_ls_number_parameters 118
_refine_ls_number_reflns 1722
_refine_ls_number_restraints 0
_refine_ls_restrained_S_all 1.126
_refine_ls_R_factor_all 0.0727
_refine_ls_R_factor_gt 0.0590
_refine_ls_shift/su_max 0.000
_refine_ls_shift/su_mean 0.000
_refine_ls_structure_factor_coef Fsqd
_refine_ls_weighting_details 'calc w=1/[\s^2^(Fo^2^)+(0.0740P)^2^+0.3348P] where P=(Fo^2^+2Fc^2^)/3'
_refine_ls_weighting_scheme calc
_refine_ls_wR_factor_gt 0.1517
_refine_ls_wR_factor_ref 0.1624
_reflns_number_gt 1389
_reflns_number_total 1722
_reflns_threshold_expression I>2sigma(I)
_cod_data_source_file pv2499.cif
_cod_data_source_block I
_cod_database_code 2233594
_cod_database_fobs_code 2233594

loop_
_symmetry_equiv_pos_site_id
_symmetry_equiv_pos_as_xyz
1 x,y,z
2 1/2-x,-y,1/2+z
3 1/2+x,1/2-y,-z
4 -x,1/2+y,1/2-z
5 -x,-y,-z
6 1/2+x,y,1/2-z
7 1/2-x,1/2+y,z
8 x,1/2-y,1/2+z

loop_
_atom_site_type_symbol
_atom_site_label
_atom_site_fract_x
_atom_site_fract_y
_atom_site_fract_z
_atom_site_U_iso_or_equiv
_atom_site_adp_type
_atom_site_calc_flag
_atom_site_refinement_flags
_atom_site_occupancy
_atom_site_symmetry_multiplicity
N N 0.0910(3) 0.09833(11) 0.20799(9) 0.0642(5) Uani d . 1 1
H H0A 0.1826 0.0524 0.2003 0.077 Uiso calc R 1 1
H H0B 0.0020 0.0998 0.2414 0.077 Uiso calc R 1 1
F F3 -0.3126(4) 0.39455(11) 0.21116(7) 0.1021(6) Uani d . 1 1
F F2 -0.3656(3) 0.42452(10) 0.11387(8) 0.0906(5) Uani d . 1 1
C C7 -0.0486(4) 0.32133(13) 0.13969(9) 0.0548(5) Uani d . 1 1
F F1 -0.0537(3) 0.47609(9) 0.16277(8) 0.0924(6) Uani d . 1 1
O O 0.0805(4) 0.39518(12) 0.04733(8) 0.0872(6) Uani d . 1 1
C C6 -0.0515(4) 0.24725(13) 0.17919(10) 0.0550(5) Uani d . 1 1
H H6A -0.1479 0.2487 0.2153 0.066 Uiso calc R 1 1
C C5 0.0868(4) 0.17085(13) 0.16592(9) 0.0557(5) Uani d . 1 1
C C8 -0.1937(4) 0.40274(15) 0.15659(10) 0.0643(6) Uani d . 1 1
C C2 0.0907(4) 0.32022(15) 0.08453(10) 0.0653(6) Uani d . 1 1
C C4 0.2268(5) 0.17158(16) 0.11146(11) 0.0719(7) Uani d . 1 1
H H4A 0.3216 0.1214 0.1016 0.086 Uiso calc R 1 1
C C3 0.2297(5) 0.24452(18) 0.07140(11) 0.0767(7) Uani d . 1 1
H H3A 0.3260 0.2427 0.0353 0.092 Uiso calc R 1 1
C C1 0.2463(6) 0.4017(2) -0.00398(11) 0.0865(8) Uani d . 1 1
H H1A 0.2177 0.4570 -0.0260 0.130 Uiso calc R 1 1
H H1B 0.2203 0.3520 -0.0319 0.130 Uiso calc R 1 1
H H1C 0.4131 0.4005 0.0113 0.130 Uiso calc R 1 1

loop_
_atom_site_aniso_label
_atom_site_aniso_U_11
_atom_site_aniso_U_22
_atom_site_aniso_U_33
_atom_site_aniso_U_12
_atom_site_aniso_U_13
_atom_site_aniso_U_23
N 0.0752(12) 0.0474(10) 0.0699(11) 0.0025(8) 0.0031(9) 0.0081(8)
F3 0.1383(15) 0.0767(10) 0.0912(11) 0.0339(10) 0.0413(10) 0.0151(8)
F2 0.0887(10) 0.0811(11) 0.1018(11) 0.0177(8) -0.0227(9) 0.0065(8)
C7 0.0605(11) 0.0477(11) 0.0562(11) -0.0037(9) -0.0035(10) 0.0018(8)
F1 0.1106(12) 0.0541(8) 0.1124(12) -0.0104(8) -0.0073(9) -0.0123(7)
O 0.1094(14) 0.0758(11) 0.0763(11) 0.0142(10) 0.0150(10) 0.0304(9)
C6 0.0620(12) 0.0492(11) 0.0539(11) -0.0033(9) 0.0009(10) 0.0014(8)
C5 0.0625(12) 0.0482(11) 0.0563(11) -0.0046(9) -0.0058(10) 0.0021(8)
C8 0.0757(15) 0.0539(12) 0.0632(12) 0.0042(10) 0.0003(11) 0.0069(10)
C2 0.0782(14) 0.0604(13) 0.0572(12) 0.0005(11) 0.0006(11) 0.0119(10)
C4 0.0852(16) 0.0629(14) 0.0674(13) 0.0141(12) 0.0126(13) 0.0032(10)
C3 0.0922(17) 0.0765(16) 0.0614(13) 0.0136(13) 0.0179(13) 0.0116(11)
C1 0.0955(18) 0.0942(19) 0.0697(15) -0.0139(15) 0.0077(15) 0.0258(14)

loop_
_atom_type_symbol
_atom_type_description
_atom_type_scat_dispersion_real
_atom_type_scat_dispersion_imag
_atom_type_scat_source
C C 0.0033 0.0016 'International Tables Vol C Tables 4.2.6.8 and 6.1.1.4'
H H 0.0000 0.0000 'International Tables Vol C Tables 4.2.6.8 and 6.1.1.4'
N N 0.0061 0.0033 'International Tables Vol C Tables 4.2.6.8 and 6.1.1.4'
O O 0.0106 0.0060 'International Tables Vol C Tables 4.2.6.8 and 6.1.1.4'
F F 0.0171 0.0103 'International Tables Vol C Tables 4.2.6.8 and 6.1.1.4'

loop_
_geom_angle_atom_site_label_1
_geom_angle_atom_site_label_2
_geom_angle_atom_site_label_3
_geom_angle
C5 N H0A 120.0
C5 N H0B 120.0
H0A N H0B 120.0
C6 C7 C2 120.48(19)
C6 C7 C8 119.62(19)
C2 C7 C8 119.89(18)
C2 O C1 118.4(2)
C7 C6 C5 121.37(19)
C7 C6 H6A 119.3
C5 C6 H6A 119.3
C4 C5 C6 117.27(18)
C4 C5 N 122.13(19)
C6 C5 N 120.53(19)
F3 C8 F1 105.23(19)
F3 C8 F2 106.14(19)
F1 C8 F2 105.25(18)
F3 C8 C7 113.03(18)
F1 C8 C7 112.9(2)
F2 C8 C7 113.50(19)
O C2 C3 124.6(2)
O C2 C7 117.1(2)
C3 C2 C7 118.27(19)
C3 C4 C5 122.0(2)
C3 C4 H4A 119.0
C5 C4 H4A 119.0
C4 C3 C2 120.6(2)
C4 C3 H3A 119.7
C2 C3 H3A 119.7
O C1 H1A 109.5
O C1 H1B 109.5
H1A C1 H1B 109.5
O C1 H1C 109.5
H1A C1 H1C 109.5
H1B C1 H1C 109.5

loop_
_geom_bond_atom_site_label_1
_geom_bond_atom_site_label_2
_geom_bond_distance
N C5 1.403(3)
N H0A 0.8600
N H0B 0.8600
F3 C8 1.335(3)
F2 C8 1.342(3)
C7 C6 1.387(3)
C7 C2 1.396(3)
C7 C8 1.488(3)
F1 C8 1.335(3)
O C2 1.369(3)
O C1 1.418(3)
C6 C5 1.390(3)
C6 H6A 0.9300
C5 C4 1.386(3)
C2 C3 1.383(3)
C4 C3 1.381(3)
C4 H4A 0.9300
C3 H3A 0.9300
C1 H1A 0.9600
C1 H1B 0.9600
C1 H1C 0.9600

loop_
_geom_hbond_atom_site_label_D
_geom_hbond_atom_site_label_H
_geom_hbond_atom_site_label_A
_geom_hbond_site_symmetry_A
_geom_hbond_distance_DH
_geom_hbond_distance_HA
_geom_hbond_distance_DA
_geom_hbond_angle_DHA
_geom_hbond_publ_flag
C1 H1C F2 1_655 0.96 2.52 3.292(3) 138 yes
C6 H6A F3 . 0.93 2.35 2.696(3) 102 no
N H0A F1 7_545 0.86 2.44 3.242(2) 155 yes
N H0B N 6_455 0.86 2.47 3.245(3) 150 yes

loop_
_cod_related_entry_id
_cod_related_entry_database
_cod_related_entry_code
1 ChemSpider 522251
